data_7228009
loop_
_publ_author_name
'Harrowfield, Jack M.'
'Kim, Yang'
'Skelton, Brian W.'
'Sobolev, Alexandre N.'
'White, Allan H.'

_publ_section_title
;
 Chiral discrimination in solid-state interactions of
 cobalt(iii)--polyamine complex cations with
 tris-(dipicolinato)lanthanate(iii) anions
;
_journal_issue 17
_journal_name_full CrystEngComm
_journal_page_first 2372
_journal_paper_doi 10.1039/C6CE02573K
_journal_volume 19
_journal_year 2017
_chemical_formula_moiety '2(C21 H9 La N3 O12), 2(C6 H24 Co N6), 9(H2 O)'
_chemical_formula_sum 'C54 H84 Co2 La2 N18 O33'
_chemical_formula_weight 1909.07
_chemical_name_common '2[La(dipic)3] 2(CoEn3) * 9(H2O)'
_space_group_crystal_system monoclinic
_space_group_IT_number 15
_space_group_name_Hall '-C 2yc'
_space_group_name_H-M_alt 'C 1 2/c 1'
_symmetry_space_group_name_Hall '-C 2yc'
_symmetry_space_group_name_H-M 'C 1 2/c 1'
_atom_sites_solution_hydrogens mixed
_audit_creation_method SHELXL-2014/7
_audit_update_record
;
2017-03-15 deposited with the CCDC.
2017-03-29 downloaded from the CCDC.
;
_cell_angle_alpha 90
_cell_angle_beta 115.372(1)
_cell_angle_gamma 90
_cell_formula_units_Z 4
_cell_length_a 32.494(2)
_cell_length_b 10.6067(6)
_cell_length_c 22.729(1)
_cell_measurement_reflns_used 8192
_cell_measurement_temperature 150(2)
_cell_measurement_theta_max 36.5
_cell_measurement_theta_min 2.5
_cell_volume 7078.0(7)
_computing_cell_refinement 'Bruker SAINT'
_computing_data_collection 'Bruker SMART'
_computing_data_reduction 'Bruker SAINT'
_computing_publication_material 'SHELXL-2014/7 (Sheldrick, 2014)'
_computing_structure_refinement 'SHELXL-2014/7 (Sheldrick, 2014)'
_computing_structure_solution 'Bruker SHELXTL, v. 5.1'
_diffrn_ambient_temperature 150(2)
_diffrn_measured_fraction_theta_full 1.000
_diffrn_measured_fraction_theta_max 0.992
_diffrn_measurement_device_type 'Bruker AXS CCD'
_diffrn_measurement_method '\w scans'
_diffrn_radiation_monochromator graphite
_diffrn_radiation_source 'normal-focus sealed tube'
_diffrn_radiation_type MoK\a
_diffrn_radiation_wavelength 0.71073
_diffrn_reflns_av_R_equivalents 0.0825
_diffrn_reflns_av_unetI/netI 0.0645
_diffrn_reflns_Laue_measured_fraction_full 1.000
_diffrn_reflns_Laue_measured_fraction_max 0.992
_diffrn_reflns_limit_h_max 55
_diffrn_reflns_limit_h_min -55
_diffrn_reflns_limit_k_max 18
_diffrn_reflns_limit_k_min -17
_diffrn_reflns_limit_l_max 38
_diffrn_reflns_limit_l_min -38
_diffrn_reflns_number 72612
_diffrn_reflns_point_group_measured_fraction_full 1.000
_diffrn_reflns_point_group_measured_fraction_max 0.992
_diffrn_reflns_theta_full 25.242
_diffrn_reflns_theta_max 37.589
_diffrn_reflns_theta_min 1.387
_exptl_absorpt_coefficient_mu 1.747
_exptl_absorpt_correction_T_max 0.832
_exptl_absorpt_correction_T_min 0.591
_exptl_absorpt_correction_type multi-scan
_exptl_absorpt_process_details 'SADABS - Bruker area detector absorption corrections'
_exptl_crystal_colour orange
_exptl_crystal_density_diffrn 1.792
_exptl_crystal_description bar
_exptl_crystal_F_000 3864
_exptl_crystal_size_max 0.210
_exptl_crystal_size_mid 0.100
_exptl_crystal_size_min 0.080
_refine_diff_density_max 1.822
_refine_diff_density_min -1.200
_refine_diff_density_rms 0.124
_refine_ls_extinction_method none
_refine_ls_goodness_of_fit_ref 1.004
_refine_ls_hydrogen_treatment mixed
_refine_ls_matrix_type full
_refine_ls_number_parameters 546
_refine_ls_number_reflns 18598
_refine_ls_number_restraints 15
_refine_ls_restrained_S_all 1.004
_refine_ls_R_factor_all 0.0594
_refine_ls_R_factor_gt 0.0332
_refine_ls_shift/su_max 0.002
_refine_ls_shift/su_mean 0.000
_refine_ls_structure_factor_coef Fsqd
_refine_ls_weighting_details 'w=1/[\s^2^(Fo^2^)+(0.0318P)^2^] where P=(Fo^2^+2Fc^2^)/3'
_refine_ls_weighting_scheme calc
_refine_ls_wR_factor_gt 0.0738
_refine_ls_wR_factor_ref 0.0821
_reflns_Friedel_coverage 0.000
_reflns_number_gt 13340
_reflns_number_total 18598
_reflns_threshold_expression 'I > 2\s(I)'
_cod_data_source_file c6ce02573k2.cif
_cod_data_source_block 777292
_cod_depositor_comments 'Adding full bibliography for 7228006--7228011.cif.'
_cod_database_code 7228009
_shelx_shelxl_version_number 2014/7
_shelx_space_group_comment
;
The symmetry employed for this shelxl refinement is uniquely defined
by the following loop, which should always be used as a source of
symmetry information in preference to the above space-group names.
They are only intended as comments.
;
_shelx_estimated_absorpt_t_min 0.710
_shelx_estimated_absorpt_t_max 0.873

loop_
_space_group_symop_operation_xyz
'x, y, z'
'-x, y, -z+1/2'
'x+1/2, y+1/2, z'
'-x+1/2, y+1/2, -z+1/2'
'-x, -y, -z'
'x, -y, z-1/2'
'-x+1/2, -y+1/2, -z'
'x+1/2, -y+1/2, z-1/2'

loop_
_atom_site_label
_atom_site_type_symbol
_atom_site_fract_x
_atom_site_fract_y
_atom_site_fract_z
_atom_site_U_iso_or_equiv
_atom_site_adp_type
_atom_site_occupancy
_atom_site_site_symmetry_order
_atom_site_calc_flag
_atom_site_refinement_flags_posn
_atom_site_refinement_flags_adp
_atom_site_refinement_flags_occupancy
_atom_site_disorder_assembly
_atom_site_disorder_group
La La 0.12119(2) 0.44842(2) 0.48641(2) 0.01471(2) Uani 1 1 d . . . . .
N11 N 0.20759(5) 0.38217(12) 0.52955(6) 0.0142(2) Uani 1 1 d . . . . .
C11 C 0.23375(6) 0.42922(14) 0.50289(7) 0.0153(3) Uani 1 1 d . . . . .
C12 C 0.28021(6) 0.40574(16) 0.52857(7) 0.0176(3) Uani 1 1 d . . . . .
H12 H 0.2979 0.4372 0.5077 0.021 Uiso 1 1 calc R U . . .
C13 C 0.30026(6) 0.33520(16) 0.58544(8) 0.0192(3) Uani 1 1 d . . . . .
H13 H 0.3321 0.3185 0.6044 0.023 Uiso 1 1 calc R U . . .
C14 C 0.27320(6) 0.28951(15) 0.61422(7) 0.0174(3) Uani 1 1 d . . . . .
H14 H 0.2862 0.2430 0.6537 0.021 Uiso 1 1 calc R U . . .
C15 C 0.22670(5) 0.31323(14) 0.58408(7) 0.0146(3) Uani 1 1 d . . . . .
C16 C 0.20906(6) 0.50884(16) 0.44235(7) 0.0182(3) Uani 1 1 d . . . . .
C17 C 0.19380(6) 0.26281(16) 0.60950(8) 0.0168(3) Uani 1 1 d . . . . .
O11 O 0.16807(5) 0.53757(12) 0.43027(6) 0.0215(2) Uani 1 1 d . . . . .
O12 O 0.22958(5) 0.53983(14) 0.40961(6) 0.0274(3) Uani 1 1 d . . . . .
O13 O 0.15178(4) 0.27638(12) 0.57272(6) 0.0196(2) Uani 1 1 d . . . . .
O14 O 0.20954(5) 0.21149(14) 0.66429(6) 0.0277(3) Uani 1 1 d . . . . .
N21 N 0.04680(5) 0.30866(14) 0.44380(7) 0.0202(3) Uani 1 1 d . . . . .
C21 C 0.03433(7) 0.2429(2) 0.38830(9) 0.0297(4) Uani 1 1 d . . . . .
C22 C -0.00844(7) 0.1878(2) 0.35743(10) 0.0317(4) Uani 1 1 d . . . . .
H22 H -0.0167 0.1419 0.3181 0.038 Uiso 1 1 calc DR U . . .
C23 C -0.03867(7) 0.20118(18) 0.38498(9) 0.0260(4) Uani 1 1 d . . . . .
H23 H -0.0682 0.1650 0.3645 0.031 Uiso 1 1 calc R U . . .
C24 C -0.02565(6) 0.26786(17) 0.44292(9) 0.0225(3) Uani 1 1 d . . . . .
H24 H -0.0458 0.2770 0.4630 0.027 Uiso 1 1 calc R U . . .
C25 C 0.01771(6) 0.32077(15) 0.47053(7) 0.0172(3) Uani 1 1 d . . . . .
C26 C 0.07059(16) 0.2150(4) 0.3689(2) 0.0180(7) Uani 0.5 1 d . . P A 1
C26' C 0.06942(15) 0.2597(4) 0.3564(2) 0.0194(7) Uani 0.5 1 d . . P A 2
C27 C 0.03550(6) 0.39646(16) 0.53337(7) 0.0169(3) Uani 1 1 d . . . . .
O21 O 0.1057(4) 0.2813(10) 0.3987(6) 0.0207(12) Uani 0.5 1 d . . P A 1
O22 O 0.06340(10) 0.1425(3) 0.32231(13) 0.0258(6) Uani 0.5 1 d . . P A 1
O21' O 0.1081(4) 0.3065(10) 0.3919(6) 0.0186(11) Uani 0.5 1 d . . P A 2
O22' O 0.05779(11) 0.2222(4) 0.29912(14) 0.0370(8) Uani 0.5 1 d . . P A 2
O23 O 0.07361(4) 0.45100(11) 0.54872(5) 0.0184(2) Uani 1 1 d . . . . .
O24 O 0.01280(5) 0.39695(13) 0.56559(6) 0.0229(3) Uani 1 1 d . . . . .
N31 N 0.11540(5) 0.69853(15) 0.49184(7) 0.0206(3) Uani 1 1 d . . . . .
C31 C 0.08751(7) 0.76308(19) 0.43865(9) 0.0262(4) Uani 1 1 d . . . . .
C32 C 0.08488(8) 0.8943(2) 0.43816(12) 0.0373(5) Uani 1 1 d . . . . .
H32 H 0.0647 0.9380 0.4003 0.045 Uiso 1 1 calc R U . . .
C33 C 0.11247(9) 0.9600(2) 0.49446(13) 0.0412(6) Uani 1 1 d . . . . .
H33 H 0.1111 1.0494 0.4954 0.049 Uiso 1 1 calc R U . . .
C34 C 0.14197(9) 0.8944(2) 0.54912(12) 0.0343(5) Uani 1 1 d . . . . .
H34 H 0.1614 0.9377 0.5877 0.041 Uiso 1 1 calc R U . . .
C35 C 0.14234(7) 0.76337(17) 0.54585(9) 0.0237(3) Uani 1 1 d . . . . .
C36 C 0.06162(6) 0.6826(2) 0.37919(9) 0.0279(4) Uani 1 1 d . . . . .
C37 C 0.17289(6) 0.68007(17) 0.60198(8) 0.0209(3) Uani 1 1 d . . . . .
O31 O 0.06446(5) 0.56400(14) 0.38786(6) 0.0280(3) Uani 1 1 d . . . . .
O32 O 0.04109(5) 0.73757(17) 0.32605(7) 0.0391(4) Uani 1 1 d . . . . .
O33 O 0.17052(5) 0.56344(11) 0.59156(6) 0.0224(3) Uani 1 1 d . . . . .
O34 O 0.19815(6) 0.73201(14) 0.65450(7) 0.0303(3) Uani 1 1 d . . . . .
Co Co 0.12556(2) 0.70922(2) 0.24369(2) 0.01241(4) Uani 1 1 d . . . . .
N1 N 0.13219(5) 0.84574(12) 0.18972(6) 0.0158(2) Uani 1 1 d . . . . .
H1AN H 0.1406 0.9182 0.2134 0.019 Uiso 1 1 calc R U . . .
H1BN H 0.1543 0.8253 0.1768 0.019 Uiso 1 1 calc R U . . .
C1 C 0.08823(6) 0.86508(16) 0.13183(8) 0.0195(3) Uani 1 1 d . . . . .
H1AC H 0.0853 0.8044 0.0971 0.023 Uiso 1 1 calc R U . . .
H1BC H 0.0867 0.9516 0.1146 0.023 Uiso 1 1 calc R U . . .
C2 C 0.05044(6) 0.84494(16) 0.15279(8) 0.0204(3) Uani 1 1 d . . . . .
H2AC H 0.0500 0.9142 0.1817 0.025 Uiso 1 1 calc R U . . .
H2BC H 0.0205 0.8423 0.1144 0.025 Uiso 1 1 calc R U . . .
N2 N 0.05988(5) 0.72231(13) 0.18809(6) 0.0169(2) Uani 1 1 d . . . . .
H2AN H 0.0507 0.6575 0.1590 0.020 Uiso 1 1 calc R U . . .
H2BN H 0.0442 0.7177 0.2129 0.020 Uiso 1 1 calc R U . . .
N3 N 0.13485(5) 0.58072(12) 0.18785(6) 0.0163(2) Uani 1 1 d . . . . .
H3AN H 0.1194 0.6030 0.1453 0.020 Uiso 1 1 calc R U . . .
H3BN H 0.1650 0.5755 0.1972 0.020 Uiso 1 1 calc R U . . .
C3 C 0.11827(7) 0.45635(15) 0.19916(8) 0.0200(3) Uani 1 1 d . . . . .
H3AC H 0.1326 0.3872 0.1853 0.024 Uiso 1 1 calc R U . . .
H3BC H 0.0848 0.4503 0.1740 0.024 Uiso 1 1 calc R U . . .
C4 C 0.13114(7) 0.44678(15) 0.27139(8) 0.0201(3) Uani 1 1 d . . . . .
H4AC H 0.1162 0.3728 0.2805 0.024 Uiso 1 1 calc R U . . .
H4BC H 0.1645 0.4374 0.2961 0.024 Uiso 1 1 calc R U . . .
N4 N 0.11548(5) 0.56529(12) 0.29057(6) 0.0155(2) Uani 1 1 d . . . . .
H4AN H 0.1311 0.5774 0.3343 0.019 Uiso 1 1 calc R U . . .
H4BN H 0.0853 0.5592 0.2810 0.019 Uiso 1 1 calc R U . . .
N5 N 0.19158(5) 0.71427(13) 0.30171(6) 0.0174(2) Uani 1 1 d . . . . .
H5AN H 0.2002 0.6415 0.3251 0.021 Uiso 1 1 calc R U . . .
H5BN H 0.2077 0.7220 0.2776 0.021 Uiso 1 1 calc R U . . .
C5 C 0.20095(6) 0.82409(17) 0.34667(8) 0.0217(3) Uani 1 1 d . . . . .
H5AC H 0.2027 0.9028 0.3245 0.026 Uiso 1 1 calc R U . . .
H5BC H 0.2302 0.8123 0.3856 0.026 Uiso 1 1 calc R U . . .
C6 C 0.16199(6) 0.83058(17) 0.36607(7) 0.0204(3) Uani 1 1 d . . . . .
H6AC H 0.1629 0.7574 0.3937 0.024 Uiso 1 1 calc R U . . .
H6BC H 0.1639 0.9088 0.3909 0.024 Uiso 1 1 calc R U . . .
N6 N 0.11915(5) 0.82913(13) 0.30459(6) 0.0160(2) Uani 1 1 d . . . . .
H6AN H 0.1135 0.9075 0.2866 0.019 Uiso 1 1 calc R U . . .
H6BN H 0.0953 0.8063 0.3133 0.019 Uiso 1 1 calc R U . . .
O01 O 0.11142(5) 0.91736(12) 0.75667(7) 0.0246(3) Uani 1 1 d D . . . .
H011 H 0.1376(4) 0.892(2) 0.7629(11) 0.037 Uiso 1 1 d D U . . .
H012 H 0.1003(7) 0.8738(19) 0.7777(10) 0.037 Uiso 1 1 d D U . . .
O02 O 0.31155(5) 0.40576(15) 0.76360(7) 0.0288(3) Uani 1 1 d D . . . .
H021 H 0.2858(4) 0.443(2) 0.7491(12) 0.043 Uiso 1 1 d D U . . .
H022 H 0.3115(8) 0.3500(18) 0.7906(10) 0.043 Uiso 1 1 d D U . . .
O03 O 0.23170(5) 0.53563(13) 0.74573(7) 0.0293(3) Uani 1 1 d D . . . .
H031 H 0.2220(9) 0.5797(18) 0.7114(6) 0.044 Uiso 1 1 d D U . . .
H032 H 0.2467(9) 0.5816(18) 0.7785(7) 0.044 Uiso 1 1 d D U . . .
O04 O 0.02133(6) 0.52544(19) 0.70887(9) 0.0469(5) Uani 1 1 d D . . . .
H041 H -0.0014(8) 0.510(3) 0.6729(9) 0.070 Uiso 1 1 d D U . . .
H042 H 0.0255(11) 0.6043(6) 0.7150(13) 0.070 Uiso 1 1 d D U . . .
O05 O 0.0000 -0.0425(3) 0.2500 0.0937(14) Uani 1 2 d DS T P . .
H051 H 0.0202(4) 0.0042(9) 0.2784(7) 0.141 Uiso 1 1 d D U . . .

loop_
_atom_site_aniso_label
_atom_site_aniso_U_11
_atom_site_aniso_U_22
_atom_site_aniso_U_33
_atom_site_aniso_U_23
_atom_site_aniso_U_13
_atom_site_aniso_U_12
La 0.01379(4) 0.01831(4) 0.01098(3) 0.00133(3) 0.00431(3) 0.00261(3)
N11 0.0159(6) 0.0147(6) 0.0113(5) 0.0003(4) 0.0052(4) 0.0002(5)
C11 0.0164(7) 0.0161(7) 0.0135(6) -0.0012(5) 0.0066(5) -0.0011(5)
C12 0.0175(7) 0.0192(7) 0.0171(6) -0.0026(5) 0.0081(5) -0.0019(6)
C13 0.0145(7) 0.0222(8) 0.0183(6) -0.0021(6) 0.0047(5) 0.0014(6)
C14 0.0162(7) 0.0192(7) 0.0150(6) 0.0011(5) 0.0050(5) 0.0035(6)
C15 0.0157(7) 0.0151(6) 0.0124(5) -0.0002(5) 0.0054(5) 0.0011(5)
C16 0.0193(8) 0.0197(7) 0.0142(6) 0.0018(5) 0.0059(5) -0.0012(6)
C17 0.0163(7) 0.0182(7) 0.0169(6) 0.0044(5) 0.0081(5) 0.0034(5)
O11 0.0217(6) 0.0265(6) 0.0166(5) 0.0076(4) 0.0084(4) 0.0051(5)
O12 0.0256(7) 0.0362(8) 0.0246(6) 0.0120(5) 0.0147(5) 0.0025(6)
O13 0.0155(6) 0.0223(6) 0.0202(5) 0.0061(4) 0.0069(4) 0.0018(4)
O14 0.0224(7) 0.0384(8) 0.0231(6) 0.0162(5) 0.0107(5) 0.0075(6)
N21 0.0166(7) 0.0236(7) 0.0178(6) -0.0067(5) 0.0048(5) 0.0018(5)
C21 0.0196(8) 0.0399(11) 0.0255(8) -0.0174(8) 0.0057(7) 0.0019(8)
C22 0.0217(9) 0.0343(10) 0.0316(9) -0.0179(8) 0.0041(7) -0.0004(8)
C23 0.0204(9) 0.0221(8) 0.0308(9) -0.0042(7) 0.0065(7) -0.0040(7)
C24 0.0199(8) 0.0215(8) 0.0251(8) 0.0011(6) 0.0086(6) -0.0012(6)
C25 0.0167(7) 0.0164(7) 0.0167(6) 0.0006(5) 0.0054(5) 0.0023(5)
C26 0.0238(18) 0.0127(17) 0.0150(16) 0.0008(13) 0.0059(13) 0.0041(15)
C26' 0.0178(16) 0.024(2) 0.0164(17) -0.0059(15) 0.0078(13) 0.0019(17)
C27 0.0182(7) 0.0184(7) 0.0127(6) 0.0032(5) 0.0055(5) 0.0055(6)
O21 0.019(2) 0.028(4) 0.020(3) -0.004(2) 0.0125(15) -0.001(2)
O22 0.0310(15) 0.0279(14) 0.0210(12) -0.0116(10) 0.0135(11) -0.0023(12)
O21' 0.0146(18) 0.026(3) 0.018(2) -0.002(2) 0.0094(14) -0.003(2)
O22' 0.0312(17) 0.058(2) 0.0249(14) -0.0209(14) 0.0153(12) -0.0095(15)
O23 0.0160(5) 0.0238(6) 0.0142(4) -0.0021(4) 0.0055(4) 0.0008(5)
O24 0.0231(6) 0.0313(7) 0.0166(5) 0.0031(5) 0.0107(5) 0.0047(5)
N31 0.0190(7) 0.0255(7) 0.0212(6) 0.0088(5) 0.0123(5) 0.0056(5)
C31 0.0246(9) 0.0305(9) 0.0311(9) 0.0154(7) 0.0192(7) 0.0122(7)
C32 0.0383(12) 0.0317(10) 0.0530(13) 0.0244(10) 0.0301(11) 0.0185(9)
C33 0.0510(15) 0.0199(9) 0.0670(16) 0.0117(9) 0.0389(14) 0.0113(9)
C34 0.0426(13) 0.0238(9) 0.0462(12) -0.0001(8) 0.0283(10) 0.0008(9)
C35 0.0276(9) 0.0205(8) 0.0298(9) 0.0029(6) 0.0189(7) 0.0024(7)
C36 0.0175(8) 0.0462(12) 0.0246(8) 0.0172(8) 0.0132(7) 0.0129(8)
C37 0.0226(8) 0.0223(8) 0.0213(7) -0.0017(6) 0.0127(6) -0.0012(6)
O31 0.0243(7) 0.0405(8) 0.0177(5) 0.0078(5) 0.0078(5) 0.0130(6)
O32 0.0239(7) 0.0622(11) 0.0301(7) 0.0295(7) 0.0105(6) 0.0123(7)
O33 0.0276(7) 0.0185(6) 0.0170(5) -0.0009(4) 0.0056(5) 0.0019(5)
O34 0.0373(8) 0.0268(7) 0.0265(6) -0.0096(5) 0.0133(6) -0.0056(6)
Co 0.01442(9) 0.01215(9) 0.01141(8) 0.00044(7) 0.00623(7) 0.00044(7)
N1 0.0198(7) 0.0141(6) 0.0155(5) 0.0009(4) 0.0094(5) 0.0005(5)
C1 0.0238(8) 0.0176(7) 0.0168(6) 0.0047(5) 0.0085(6) 0.0032(6)
C2 0.0200(8) 0.0192(7) 0.0209(7) 0.0037(6) 0.0076(6) 0.0049(6)
N2 0.0173(6) 0.0174(6) 0.0166(5) 0.0000(5) 0.0079(5) 0.0006(5)
N3 0.0203(7) 0.0153(6) 0.0137(5) 0.0008(4) 0.0078(5) 0.0019(5)
C3 0.0282(9) 0.0144(7) 0.0197(7) -0.0022(6) 0.0123(6) -0.0021(6)
C4 0.0294(9) 0.0135(6) 0.0194(6) 0.0017(6) 0.0124(6) 0.0018(6)
N4 0.0193(6) 0.0149(6) 0.0138(5) 0.0002(4) 0.0084(4) 0.0001(5)
N5 0.0165(6) 0.0184(6) 0.0176(6) 0.0016(5) 0.0074(5) 0.0005(5)
C5 0.0200(8) 0.0217(8) 0.0212(7) -0.0032(6) 0.0068(6) -0.0053(6)
C6 0.0262(9) 0.0197(7) 0.0149(6) -0.0040(5) 0.0084(6) -0.0045(6)
N6 0.0201(7) 0.0145(6) 0.0157(5) -0.0002(4) 0.0098(5) -0.0006(5)
O01 0.0254(7) 0.0197(6) 0.0288(6) 0.0022(5) 0.0117(5) -0.0007(5)
O02 0.0297(8) 0.0303(7) 0.0306(7) 0.0043(6) 0.0169(6) -0.0018(6)
O03 0.0263(7) 0.0297(7) 0.0240(6) -0.0035(5) 0.0034(5) -0.0049(6)
O04 0.0281(9) 0.0563(11) 0.0485(10) 0.0187(9) 0.0089(8) 0.0046(8)
O05 0.149(5) 0.056(2) 0.096(3) 0.000 0.071(3) 0.000

loop_
_atom_type_symbol
_atom_type_description
_atom_type_scat_dispersion_real
_atom_type_scat_dispersion_imag
_atom_type_scat_source
C C 0.0033 0.0016 'International Tables Vol C Tables 4.2.6.8 and 6.1.1.4'
H H 0.0000 0.0000 'International Tables Vol C Tables 4.2.6.8 and 6.1.1.4'
N N 0.0061 0.0033 'International Tables Vol C Tables 4.2.6.8 and 6.1.1.4'
O O 0.0106 0.0060 'International Tables Vol C Tables 4.2.6.8 and 6.1.1.4'
Co Co 0.3494 0.9721 'International Tables Vol C Tables 4.2.6.8 and 6.1.1.4'
La La -0.2871 2.4523 'International Tables Vol C Tables 4.2.6.8 and 6.1.1.4'

loop_
_geom_angle_atom_site_label_1
_geom_angle_atom_site_label_2
_geom_angle_atom_site_label_3
_geom_angle
O23 La O21' 124.9(2)
O23 La O31 95.94(4)
O21' La O31 74.9(3)
O23 La O33 75.93(4)
O21' La O33 154.1(3)
O31 La O33 121.76(4)
O23 La O13 72.79(4)
O21' La O13 95.6(2)
O31 La O13 157.80(5)
O33 La O13 74.90(4)
O23 La O11 157.56(4)
O21' La O11 73.25(17)
O31 La O11 75.04(5)
O33 La O11 91.21(4)
O13 La O11 122.06(4)
O23 La O21 119.1(2)
O31 La O21 79.6(3)
O33 La O21 154.2(3)
O13 La O21 89.2(2)
O11 La O21 80.02(17)
O23 La N21 61.56(4)
O21' La N21 63.7(2)
O31 La N21 75.03(5)
O33 La N21 136.24(5)
O13 La N21 82.77(4)
O11 La N21 132.35(4)
O21 La N21 58.7(2)
O23 La N11 127.47(4)
O21' La N11 85.5(3)
O31 La N11 135.56(5)
O33 La N11 68.75(4)
O13 La N11 61.44(4)
O11 La N11 61.10(4)
O21 La N11 85.9(3)
N21 La N11 130.33(4)
O23 La N31 83.69(4)
O21' La N31 130.4(2)
O31 La N31 61.24(5)
O33 La N31 60.56(4)
O13 La N31 133.53(4)
O11 La N31 73.94(4)
O21 La N31 137.1(2)
N21 La N31 120.26(5)
N11 La N31 109.41(4)
C11 N11 C15 119.42(14)
C11 N11 La 120.97(10)
C15 N11 La 119.06(11)
N11 C11 C12 122.12(14)
N11 C11 C16 115.31(15)
C12 C11 C16 122.56(15)
C11 C12 C13 118.64(16)
C11 C12 H12 120.7
C13 C12 H12 120.7
C14 C13 C12 119.12(15)
C14 C13 H13 120.4
C12 C13 H13 120.4
C15 C14 C13 118.62(14)
C15 C14 H14 120.7
C13 C14 H14 120.7
N11 C15 C14 121.99(15)
N11 C15 C17 114.99(14)
C14 C15 C17 123.01(14)
O12 C16 O11 126.07(15)
O12 C16 C11 118.75(16)
O11 C16 C11 115.18(15)
O14 C17 O13 124.87(16)
O14 C17 C15 118.66(15)
O13 C17 C15 116.47(13)
C16 O11 La 126.56(10)
C17 O13 La 122.94(11)
C25 N21 C21 119.44(16)
C25 N21 La 119.74(10)
C21 N21 La 119.76(13)
N21 C21 C22 121.78(19)
N21 C21 C26 115.7(2)
C22 C21 C26 121.8(2)
N21 C21 C26' 112.3(2)
C22 C21 C26' 124.8(2)
C23 C22 C21 118.72(17)
C23 C22 H22 120.6
C21 C22 H22 120.6
C22 C23 C24 119.64(18)
C22 C23 H23 120.2
C24 C23 H23 120.2
C25 C24 C23 118.07(18)
C25 C24 H24 121.0
C23 C24 H24 121.0
N21 C25 C24 122.35(15)
N21 C25 C27 114.92(14)
C24 C25 C27 122.73(16)
O22 C26 O21 126.6(7)
O22 C26 C21 120.1(4)
O21 C26 C21 112.8(7)
O22' C26' O21' 123.9(6)
O22' C26' C21 118.6(4)
O21' C26' C21 117.5(6)
O24 C27 O23 126.17(15)
O24 C27 C25 118.25(16)
O23 C27 C25 115.54(14)
C26 O21 La 129.5(8)
C26' O21' La 122.5(8)
C27 O23 La 127.14(10)
C31 N31 C35 118.80(17)
C31 N31 La 119.88(13)
C35 N31 La 121.16(11)
N31 C31 C32 122.0(2)
N31 C31 C36 114.71(17)
C32 C31 C36 123.19(18)
C31 C32 C33 118.6(2)
C31 C32 H32 120.7
C33 C32 H32 120.7
C34 C33 C32 119.8(2)
C34 C33 H33 120.1
C32 C33 H33 120.1
C33 C34 C35 118.1(2)
C33 C34 H34 120.9
C35 C34 H34 120.9
N31 C35 C34 122.66(18)
N31 C35 C37 113.76(15)
C34 C35 C37 123.59(18)
O32 C36 O31 125.9(2)
O32 C36 C31 117.6(2)
O31 C36 C31 116.38(15)
O34 C37 O33 125.20(17)
O34 C37 C35 118.10(16)
O33 C37 C35 116.71(15)
C36 O31 La 126.52(12)
C37 O33 La 127.73(11)
N6 Co N2 89.63(6)
N6 Co N4 91.62(6)
N2 Co N4 90.92(6)
N6 Co N1 92.06(6)
N2 Co N1 85.76(6)
N4 Co N1 175.02(6)
N6 Co N3 175.79(6)
N2 Co N3 93.36(6)
N4 Co N3 85.37(6)
N1 Co N3 91.12(6)
N6 Co N5 85.67(6)
N2 Co N5 174.23(6)
N4 Co N5 92.55(6)
N1 Co N5 91.06(6)
N3 Co N5 91.51(6)
C1 N1 Co 109.47(11)
C1 N1 H1AN 109.8
Co N1 H1AN 109.8
C1 N1 H1BN 109.8
Co N1 H1BN 109.8
H1AN N1 H1BN 108.2
N1 C1 C2 107.73(13)
N1 C1 H1AC 110.2
C2 C1 H1AC 110.2
N1 C1 H1BC 110.2
C2 C1 H1BC 110.2
H1AC C1 H1BC 108.5
N2 C2 C1 106.61(14)
N2 C2 H2AC 110.4
C1 C2 H2AC 110.4
N2 C2 H2BC 110.4
C1 C2 H2BC 110.4
H2AC C2 H2BC 108.6
C2 N2 Co 108.92(11)
C2 N2 H2AN 109.9
Co N2 H2AN 109.9
C2 N2 H2BN 109.9
Co N2 H2BN 109.9
H2AN N2 H2BN 108.3
C3 N3 Co 109.57(10)
C3 N3 H3AN 109.8
Co N3 H3AN 109.8
C3 N3 H3BN 109.8
Co N3 H3BN 109.8
H3AN N3 H3BN 108.2
N3 C3 C4 107.12(13)
N3 C3 H3AC 110.3
C4 C3 H3AC 110.3
N3 C3 H3BC 110.3
C4 C3 H3BC 110.3
H3AC C3 H3BC 108.5
N4 C4 C3 106.89(13)
N4 C4 H4AC 110.3
C3 C4 H4AC 110.3
N4 C4 H4BC 110.3
C3 C4 H4BC 110.3
H4AC C4 H4BC 108.6
C4 N4 Co 109.81(10)
C4 N4 H4AN 109.7
Co N4 H4AN 109.7
C4 N4 H4BN 109.7
Co N4 H4BN 109.7
H4AN N4 H4BN 108.2
C5 N5 Co 108.80(11)
C5 N5 H5AN 109.9
Co N5 H5AN 109.9
C5 N5 H5BN 109.9
Co N5 H5BN 109.9
H5AN N5 H5BN 108.3
N5 C5 C6 106.55(14)
N5 C5 H5AC 110.4
C6 C5 H5AC 110.4
N5 C5 H5BC 110.4
C6 C5 H5BC 110.4
H5AC C5 H5BC 108.6
N6 C6 C5 106.77(13)
N6 C6 H6AC 110.4
C5 C6 H6AC 110.4
N6 C6 H6BC 110.4
C5 C6 H6BC 110.4
H6AC C6 H6BC 108.6
C6 N6 Co 109.28(11)
C6 N6 H6AN 109.8
Co N6 H6AN 109.8
C6 N6 H6BN 109.8
Co N6 H6BN 109.8
H6AN N6 H6BN 108.3
H011 O01 H012 111.7(12)
H021 O02 H022 107.0(12)
H031 O03 H032 109.8(12)
H041 O04 H042 110.6(12)

loop_
_geom_bond_atom_site_label_1
_geom_bond_atom_site_label_2
_geom_bond_distance
La O23 2.5045(13)
La O21' 2.506(13)
La O31 2.5257(12)
La O33 2.5471(12)
La O13 2.5486(12)
La O11 2.5512(13)
La O21 2.552(13)
La N21 2.6403(15)
La N11 2.6418(14)
La N31 2.6662(16)
N11 C11 1.334(2)
N11 C15 1.3406(19)
C11 C12 1.388(2)
C11 C16 1.518(2)
C12 C13 1.391(2)
C12 H12 0.9500
C13 C14 1.389(3)
C13 H13 0.9500
C14 C15 1.389(2)
C14 H14 0.9500
C15 C17 1.514(2)
C16 O12 1.238(2)
C16 O11 1.276(2)
C17 O14 1.2502(19)
C17 O13 1.267(2)
N21 C25 1.331(2)
N21 C21 1.343(2)
C21 C22 1.389(3)
C21 C26 1.455(5)
C21 C26' 1.601(5)
C22 C23 1.380(3)
C22 H22 0.9500
C23 C24 1.391(3)
C23 H23 0.9500
C24 C25 1.391(2)
C24 H24 0.9500
C25 C27 1.520(2)
C26 O22 1.247(5)
C26 O21 1.262(12)
C26' O22' 1.256(5)
C26' O21' 1.268(13)
C27 O24 1.242(2)
C27 O23 1.273(2)
N31 C31 1.346(2)
N31 C35 1.351(2)
C31 C32 1.394(3)
C31 C36 1.513(3)
C32 C33 1.394(4)
C32 H32 0.9500
C33 C34 1.388(3)
C33 H33 0.9500
C34 C35 1.392(3)
C34 H34 0.9500
C35 C37 1.519(3)
C36 O32 1.246(2)
C36 O31 1.271(3)
C37 O34 1.250(2)
C37 O33 1.256(2)
Co N6 1.9556(13)
Co N2 1.9647(14)
Co N4 1.9679(13)
Co N1 1.9685(13)
Co N3 1.9717(14)
Co N5 1.9798(14)
N1 C1 1.484(2)
N1 H1AN 0.9100
N1 H1BN 0.9100
C1 C2 1.511(3)
C1 H1AC 0.9900
C1 H1BC 0.9900
C2 N2 1.490(2)
C2 H2AC 0.9900
C2 H2BC 0.9900
N2 H2AN 0.9100
N2 H2BN 0.9100
N3 C3 1.488(2)
N3 H3AN 0.9100
N3 H3BN 0.9100
C3 C4 1.514(2)
C3 H3AC 0.9900
C3 H3BC 0.9900
C4 N4 1.490(2)
C4 H4AC 0.9900
C4 H4BC 0.9900
N4 H4AN 0.9100
N4 H4BN 0.9100
N5 C5 1.492(2)
N5 H5AN 0.9100
N5 H5BN 0.9100
C5 C6 1.510(3)
C5 H5AC 0.9900
C5 H5BC 0.9900
C6 N6 1.491(2)
C6 H6AC 0.9900
C6 H6BC 0.9900
N6 H6AN 0.9100
N6 H6BN 0.9100
O01 H011 0.847(4)
O01 H012 0.849(4)
O02 H021 0.852(4)
O02 H022 0.852(4)
O03 H031 0.847(4)
O03 H032 0.848(4)
O04 H041 0.850(4)
O04 H042 0.849(4)
O05 H051 0.855(4)

loop_
_geom_hbond_atom_site_label_D
_geom_hbond_atom_site_label_H
_geom_hbond_atom_site_label_A
_geom_hbond_distance_DH
_geom_hbond_distance_HA
_geom_hbond_distance_DA
_geom_hbond_angle_DHA
_geom_hbond_site_symmetry_A
N1 H1AN O01 0.91 2.39 3.1570(19) 142.0 6_575
N1 H1AN O02 0.91 2.34 3.123(2) 143.9 7_566
N1 H1BN O14 0.91 1.97 2.875(2) 170.1 6_565
N1 H1BN O13 0.91 2.57 3.2563(18) 132.8 6_565
N2 H2AN O24 0.91 2.03 2.8359(18) 146.9 6_565
N2 H2BN O32 0.91 2.53 3.161(2) 126.8 2
N2 H2BN O32 0.91 2.62 3.446(2) 150.5 .
N3 H3AN O23 0.91 2.14 2.9462(17) 147.9 6_565
N3 H3AN O13 0.91 2.64 3.2682(19) 127.2 6_565
N3 H3BN O03 0.91 2.29 3.100(2) 147.6 6_565
N4 H4AN O11 0.91 2.03 2.9049(17) 159.8 .
N4 H4BN O04 0.91 2.21 2.977(2) 141.3 6_565
N5 H5AN O12 0.91 2.05 2.8927(18) 153.8 .
N6 H6AN O01 0.91 1.97 2.8715(19) 171.0 6_575
N6 H6BN O32 0.91 2.04 2.945(2) 173.4 .
O01 H011 O02 0.847(4) 1.992(12) 2.735(2) 146(2) 4_556
O01 H012 O22 0.849(4) 1.881(12) 2.657(3) 151(2) 6_566
O01 H012 O22' 0.849(4) 1.939(9) 2.757(4) 161(2) 6_566
O02 H021 O03 0.852(4) 1.988(10) 2.809(2) 162(3) .
O02 H022 O34 0.852(4) 1.887(6) 2.732(2) 171(2) 4_546
O03 H031 O34 0.847(4) 2.006(10) 2.809(2) 158(2) .
O03 H031 O33 0.847(4) 2.518(14) 3.2168(18) 140.5(19) .
O03 H032 O14 0.848(4) 2.007(10) 2.8216(19) 161(3) 4_556
O04 H041 O31 0.850(4) 2.074(14) 2.873(2) 156(3) 5_566
O04 H042 O22' 0.849(4) 2.535(16) 3.270(5) 145(2) 6_566
O05 H051 O22 0.855(4) 1.979(8) 2.810(4) 163.7(18) .
O05 H051 O22' 0.855(4) 2.562(12) 3.296(5) 144.4(13) .

loop_
_geom_torsion_atom_site_label_1
_geom_torsion_atom_site_label_2
_geom_torsion_atom_site_label_3
_geom_torsion_atom_site_label_4
_geom_torsion
C15 N11 C11 C12 2.2(2)
La N11 C11 C12 173.59(11)
C15 N11 C11 C16 -178.38(13)
La N11 C11 C16 -6.99(17)
N11 C11 C12 C13 -2.7(2)
C16 C11 C12 C13 177.90(15)
C11 C12 C13 C14 0.7(2)
C12 C13 C14 C15 1.7(2)
C11 N11 C15 C14 0.4(2)
La N11 C15 C14 -171.19(12)
C11 N11 C15 C17 -179.06(14)
La N11 C15 C17 9.38(17)
C13 C14 C15 N11 -2.3(2)
C13 C14 C15 C17 177.09(15)
N11 C11 C16 O12 -169.40(16)
C12 C11 C16 O12 10.0(2)
N11 C11 C16 O11 10.6(2)
C12 C11 C16 O11 -169.97(15)
N11 C15 C17 O14 -171.05(15)
C14 C15 C17 O14 9.5(2)
N11 C15 C17 O13 9.0(2)
C14 C15 C17 O13 -170.44(15)
O12 C16 O11 La 170.05(14)
C11 C16 O11 La -10.0(2)
O14 C17 O13 La 155.35(14)
C15 C17 O13 La -24.7(2)
C25 N21 C21 C22 0.7(3)
La N21 C21 C22 -167.50(17)
C25 N21 C21 C26 -169.3(2)
La N21 C21 C26 22.5(3)
C25 N21 C21 C26' 169.3(2)
La N21 C21 C26' 1.2(3)
N21 C21 C22 C23 -0.2(3)
C26 C21 C22 C23 169.1(3)
C26' C21 C22 C23 -167.4(3)
C21 C22 C23 C24 -0.6(3)
C22 C23 C24 C25 1.0(3)
C21 N21 C25 C24 -0.2(3)
La N21 C25 C24 167.93(13)
C21 N21 C25 C27 179.69(16)
La N21 C25 C27 -12.14(18)
C23 C24 C25 N21 -0.6(3)
C23 C24 C25 C27 179.48(16)
N21 C21 C26 O22 171.8(3)
C22 C21 C26 O22 1.9(5)
N21 C21 C26 O21 -15.5(6)
C22 C21 C26 O21 174.5(5)
N21 C21 C26' O22' -167.4(4)
C22 C21 C26' O22' 0.9(6)
N21 C21 C26' O21' 15.0(7)
C22 C21 C26' O21' -176.8(6)
N21 C25 C27 O24 -170.24(15)
C24 C25 C27 O24 9.7(2)
N21 C25 C27 O23 7.8(2)
C24 C25 C27 O23 -172.28(15)
O22 C26 O21 La 173.2(4)
C21 C26 O21 La 1.1(9)
O22' C26' O21' La 157.2(4)
C21 C26' O21' La -25.3(8)
O24 C27 O23 La 178.57(12)
C25 C27 O23 La 0.71(19)
C35 N31 C31 C32 -1.5(3)
La N31 C31 C32 -176.96(15)
C35 N31 C31 C36 175.27(16)
La N31 C31 C36 -0.2(2)
N31 C31 C32 C33 0.7(3)
C36 C31 C32 C33 -175.7(2)
C31 C32 C33 C34 0.5(4)
C32 C33 C34 C35 -1.0(4)
C31 N31 C35 C34 1.0(3)
La N31 C35 C34 176.41(16)
C31 N31 C35 C37 -178.78(16)
La N31 C35 C37 -3.4(2)
C33 C34 C35 N31 0.2(3)
C33 C34 C35 C37 180.0(2)
N31 C31 C36 O32 -168.65(17)
C32 C31 C36 O32 8.1(3)
N31 C31 C36 O31 8.6(3)
C32 C31 C36 O31 -174.7(2)
N31 C35 C37 O34 -178.20(17)
C34 C35 C37 O34 2.0(3)
N31 C35 C37 O33 1.7(3)
C34 C35 C37 O33 -178.1(2)
O32 C36 O31 La 162.76(15)
C31 C36 O31 La -14.2(2)
O34 C37 O33 La -179.16(14)
C35 C37 O33 La 1.0(2)
Co N1 C1 C2 36.38(15)
N1 C1 C2 N2 -50.30(17)
C1 C2 N2 Co 40.85(15)
Co N3 C3 C4 -38.69(17)
N3 C3 C4 N4 49.95(19)
C3 C4 N4 Co -38.45(17)
Co N5 C5 C6 39.46(15)
N5 C5 C6 N6 -51.88(17)
C5 C6 N6 Co 40.37(15)
